data_7700662
loop_
_publ_author_name
'Frogley, Benjamin J.'
'Hill, Anthony F.'
'Watson, Lachlan J.'

_publ_section_title
;
 New binding modes for CSe: coinage metal coordination to a tungsten
 selenocarbonyl complex.
;
_journal_issue 33
_journal_name_full 'Dalton transactions (Cambridge, England : 2003)'
_journal_page_first 12598
_journal_page_last 12606
_journal_paper_doi 10.1039/c9dt02958c
_journal_volume 48
_journal_year 2019
_chemical_formula_moiety 'C72 H67 B Cu N6 O2 P3 Se W'
_chemical_formula_sum 'C72 H67 B Cu N6 O2 P3 Se W'
_chemical_formula_weight 1478.38
_space_group_crystal_system monoclinic
_space_group_IT_number 14
_space_group_name_Hall '-P 2ybc'
_space_group_name_H-M_alt 'P 1 21/c 1'
_symmetry_space_group_name_Hall '-P 2ybc'
_symmetry_space_group_name_H-M 'P 1 21/c 1'
_atom_sites_solution_hydrogens geom
_audit_creation_method SHELXL-2014/7
_audit_update_record
;
2019-05-28 deposited with the CCDC.    2019-07-23 downloaded from the CCDC.
;
_cell_angle_alpha 90
_cell_angle_beta 102.594(2)
_cell_angle_gamma 90
_cell_formula_units_Z 4
_cell_length_a 13.6422(3)
_cell_length_b 25.6817(4)
_cell_length_c 19.9094(3)
_cell_measurement_reflns_used 8621
_cell_measurement_temperature 150.0(1)
_cell_measurement_theta_max 70.8460
_cell_measurement_theta_min 3.9750
_cell_volume 6807.5(2)
_computing_cell_refinement 'CrysAlisPro 1.171.40.36a (Rigaku OD, 2018)'
_computing_data_collection 'CrysAlisPro 1.171.40.36a (Rigaku OD, 2018)'
_computing_data_reduction 'CrysAlisPro 1.171.40.36a (Rigaku OD, 2018)'
_computing_structure_refinement 'SHELXL-2014/7 (Sheldrick, 2014)'
_computing_structure_solution 'SHELXL-2014/7 (Sheldrick, 2014)'
_diffrn_ambient_temperature 150.0(1)
_diffrn_detector_area_resol_mean 8.1297
_diffrn_measured_fraction_theta_full 0.987
_diffrn_measured_fraction_theta_max 0.987
_diffrn_measurement_device_type 'SuperNova, Dual, Cu at home/near, EosS2'
_diffrn_measurement_method '\w scans'
_diffrn_radiation_type CuK\a
_diffrn_radiation_wavelength 1.54184
_diffrn_reflns_av_R_equivalents 0.0222
_diffrn_reflns_av_unetI/netI 0.0382
_diffrn_reflns_Laue_measured_fraction_full 0.987
_diffrn_reflns_Laue_measured_fraction_max 0.987
_diffrn_reflns_limit_h_max 16
_diffrn_reflns_limit_h_min -16
_diffrn_reflns_limit_k_max 30
_diffrn_reflns_limit_k_min -29
_diffrn_reflns_limit_l_max 23
_diffrn_reflns_limit_l_min -16
_diffrn_reflns_number 20692
_diffrn_reflns_point_group_measured_fraction_full 0.987
_diffrn_reflns_point_group_measured_fraction_max 0.987
_diffrn_reflns_theta_full 66.601
_diffrn_reflns_theta_max 66.601
_diffrn_reflns_theta_min 3.442
_diffrn_source 'micro-focus sealed X-ray tube'
_exptl_absorpt_coefficient_mu 5.119
_exptl_absorpt_correction_T_max 1.00000
_exptl_absorpt_correction_T_min 0.91602
_exptl_absorpt_correction_type multi-scan
_exptl_absorpt_process_details
;
CrysAlisPro 1.171.40.36a (Rigaku Oxford Diffraction, 2018)
Empirical absorption correction using spherical harmonics,
 implemented in SCALE3 ABSPACK scaling algorithm.
;
_exptl_crystal_colour orange
_exptl_crystal_density_diffrn 1.442
_exptl_crystal_description block
_exptl_crystal_F_000 2976
_exptl_crystal_size_max 0.095
_exptl_crystal_size_mid 0.075
_exptl_crystal_size_min 0.041
_refine_diff_density_max 1.975
_refine_diff_density_min -1.005
_refine_diff_density_rms 0.086
_refine_ls_extinction_method none
_refine_ls_goodness_of_fit_ref 1.024
_refine_ls_hydrogen_treatment constr
_refine_ls_matrix_type full
_refine_ls_number_parameters 806
_refine_ls_number_reflns 11883
_refine_ls_number_restraints 90
_refine_ls_restrained_S_all 1.021
_refine_ls_R_factor_all 0.0501
_refine_ls_R_factor_gt 0.0398
_refine_ls_shift/su_max 0.002
_refine_ls_shift/su_mean 0.000
_refine_ls_structure_factor_coef Fsqd
_refine_ls_weighting_details 'w=1/[\s^2^(Fo^2^)+(0.0618P)^2^+5.0601P] where P=(Fo^2^+2Fc^2^)/3'
_refine_ls_weighting_scheme calc
_refine_ls_wR_factor_gt 0.1035
_refine_ls_wR_factor_ref 0.1105
_reflns_Friedel_coverage 0.000
_reflns_number_gt 9853
_reflns_number_total 11883
_reflns_threshold_expression 'I > 2\s(I)'
_cod_data_source_file c9dt02958c2.cif
_cod_data_source_block Compound_4
_cod_depositor_comments 'Adding full bibliography for 7700656--7700662.cif.'
_cod_database_code 7700662
_shelx_shelxl_version_number 2014/7
_shelx_space_group_comment
;
The symmetry employed for this shelxl refinement is uniquely defined
by the following loop, which should always be used as a source of
symmetry information in preference to the above space-group names.
They are only intended as comments.
;

loop_
_space_group_symop_operation_xyz
'x, y, z'
'-x, y+1/2, -z+1/2'
'-x, -y, -z'
'x, -y-1/2, z-1/2'

loop_
_atom_site_label
_atom_site_type_symbol
_atom_site_fract_x
_atom_site_fract_y
_atom_site_fract_z
_atom_site_U_iso_or_equiv
_atom_site_adp_type
_atom_site_occupancy
_atom_site_site_symmetry_order
_atom_site_calc_flag
_atom_site_refinement_flags_posn
_atom_site_refinement_flags_adp
_atom_site_refinement_flags_occupancy
_atom_site_disorder_assembly
_atom_site_disorder_group
W1 W 0.29015(2) 0.77351(2) 0.31647(2) 0.03826(7) Uani 1 1 d . . . . .
Se1 Se 0.14995(4) 0.65601(2) 0.25831(3) 0.05096(14) Uani 1 1 d . . . . .
Cu1 Cu 0.20719(4) 0.56351(2) 0.27638(3) 0.03463(14) Uani 1 1 d . . . . .
P1 P 0.37789(8) 0.54240(4) 0.29577(5) 0.0330(2) Uani 1 1 d . . . . .
P2 P 0.12156(7) 0.54032(4) 0.36617(5) 0.0318(2) Uani 1 1 d . . . . .
P3 P 0.12308(9) 0.54171(5) 0.16287(5) 0.0389(2) Uani 1 1 d . . . . .
N3 N 0.3549(3) 0.75991(14) 0.42805(18) 0.0382(8) Uani 1 1 d . . . . .
N2 N 0.4521(3) 0.85820(15) 0.38670(19) 0.0403(8) Uani 1 1 d . . . . .
N1 N 0.3576(3) 0.85437(14) 0.34505(19) 0.0404(8) Uani 1 1 d . . . . .
N5 N 0.4477(3) 0.75773(15) 0.3075(2) 0.0425(8) Uani 1 1 d . . . . .
N4 N 0.4493(3) 0.77757(14) 0.4584(2) 0.0418(8) Uani 1 1 d . . . . .
N6 N 0.5278(3) 0.77445(15) 0.3563(2) 0.0441(9) Uani 1 1 d . . . . .
C49 C -0.0054(3) 0.56610(19) 0.3614(2) 0.0398(10) Uani 1 1 d . . . . .
C37 C 0.1822(3) 0.56060(15) 0.4538(2) 0.0315(8) Uani 1 1 d . . . . .
C31 C 0.4015(3) 0.47237(17) 0.3038(2) 0.0354(9) Uani 1 1 d . . . . .
C19 C 0.4598(3) 0.57110(16) 0.3713(2) 0.0343(8) Uani 1 1 d . . . . .
O1 O 0.0688(3) 0.79506(19) 0.3285(3) 0.0770(12) Uani 1 1 d . . . . .
C20 C 0.4520(3) 0.62428(17) 0.3811(2) 0.0400(9) Uani 1 1 d . . . . .
H20 H 0.4012 0.6432 0.3527 0.048 Uiso 1 1 calc R U . . .
C43 C 0.1023(3) 0.47069(17) 0.3750(2) 0.0352(9) Uani 1 1 d . . . . .
C44 C 0.1197(3) 0.44457(18) 0.4379(2) 0.0403(9) Uani 1 1 d . . . . .
H44 H 0.1433 0.4629 0.4784 0.048 Uiso 1 1 calc R U . . .
C38 C 0.1285(3) 0.57131(19) 0.5040(2) 0.0430(10) Uani 1 1 d . . . . .
H38 H 0.0589 0.5681 0.4937 0.052 Uiso 1 1 calc R U . . .
C54 C -0.0884(3) 0.5342(2) 0.3606(2) 0.0487(11) Uani 1 1 d . . . . .
H54 H -0.0819 0.4981 0.3604 0.058 Uiso 1 1 calc R U . . .
C32 C 0.4731(4) 0.44676(19) 0.2754(2) 0.0441(10) Uani 1 1 d . . . . .
H32 H 0.5157 0.4661 0.2543 0.053 Uiso 1 1 calc R U . . .
C67 C 0.1116(3) 0.47194(18) 0.1452(2) 0.0409(10) Uani 1 1 d . . . . .
C24 C 0.5349(4) 0.54294(19) 0.4155(2) 0.0455(10) Uani 1 1 d . . . . .
H24 H 0.5399 0.5071 0.4100 0.055 Uiso 1 1 calc R U . . .
C72 C 0.1958(4) 0.4409(2) 0.1681(2) 0.0482(11) Uani 1 1 d . . . . .
H72 H 0.2563 0.4563 0.1893 0.058 Uiso 1 1 calc R U . . .
C48 C 0.0669(4) 0.4418(2) 0.3148(2) 0.0490(11) Uani 1 1 d . . . . .
H48 H 0.0557 0.4583 0.2723 0.059 Uiso 1 1 calc R U . . .
C6 C 0.3977(4) 0.93825(18) 0.3608(2) 0.0449(10) Uani 1 1 d . . . . .
H6 H 0.3938 0.9744 0.3584 0.054 Uiso 1 1 calc R U . . .
C42 C 0.2857(3) 0.56582(17) 0.4709(2) 0.0387(9) Uani 1 1 d . . . . .
H42 H 0.3230 0.5589 0.4380 0.046 Uiso 1 1 calc R U . . .
C41 C 0.3345(3) 0.58116(18) 0.5364(2) 0.0415(10) Uani 1 1 d . . . . .
H41 H 0.4041 0.5841 0.5473 0.050 Uiso 1 1 calc R U . . .
C25 C 0.5443(3) 0.58415(17) 0.24950(15) 0.0739(19) Uani 1 1 d G U . . .
H25 H 0.5729 0.5907 0.2955 0.089 Uiso 1 1 calc R U . . .
O2 O 0.2045(4) 0.7975(2) 0.1607(2) 0.0843(14) Uani 1 1 d . . . . .
C5 C 0.3254(4) 0.90334(18) 0.3297(2) 0.0429(10) Uani 1 1 d . . . . .
C10 C 0.3212(4) 0.73233(16) 0.4753(2) 0.0387(9) Uani 1 1 d . . . . .
C55 C 0.1758(3) 0.5675(2) 0.0923(2) 0.0437(10) Uani 1 1 d . . . . .
C40 C 0.2806(4) 0.59209(18) 0.5854(2) 0.0434(10) Uani 1 1 d . . . . .
H40 H 0.3135 0.6030 0.6290 0.052 Uiso 1 1 calc R U . . .
C11 C 0.3947(4) 0.73128(18) 0.5362(2) 0.0465(11) Uani 1 1 d . . . . .
H11 H 0.3906 0.7144 0.5769 0.056 Uiso 1 1 calc R U . . .
C36 C 0.3405(4) 0.44199(19) 0.3358(2) 0.0457(11) Uani 1 1 d . . . . .
H36 H 0.2925 0.4581 0.3555 0.055 Uiso 1 1 calc R U . . .
C39 C 0.1782(4) 0.5869(2) 0.5697(2) 0.0480(11) Uani 1 1 d . . . . .
H39 H 0.1416 0.5937 0.6031 0.058 Uiso 1 1 calc R U . . .
C50 C -0.0181(4) 0.6197(2) 0.3614(3) 0.0513(12) Uani 1 1 d . . . . .
H50 H 0.0368 0.6413 0.3621 0.062 Uiso 1 1 calc R U . . .
C23 C 0.6009(4) 0.5680(2) 0.4669(3) 0.0565(13) Uani 1 1 d . . . . .
H23 H 0.6509 0.5492 0.4962 0.068 Uiso 1 1 calc R U . . .
C7 C 0.4776(4) 0.90882(18) 0.3965(2) 0.0430(10) Uani 1 1 d . . . . .
C68 C 0.0216(4) 0.4477(2) 0.1131(2) 0.0487(11) Uani 1 1 d . . . . .
H68 H -0.0355 0.4678 0.0971 0.058 Uiso 1 1 calc R U . . .
C15 C 0.4833(4) 0.72886(19) 0.2630(3) 0.0474(11) Uani 1 1 d . . . . .
C21 C 0.5192(4) 0.64902(19) 0.4327(2) 0.0463(11) Uani 1 1 d . . . . .
H21 H 0.5142 0.6848 0.4387 0.056 Uiso 1 1 calc R U . . .
C9 C 0.2201(4) 0.7075(2) 0.4613(3) 0.0500(11) Uani 1 1 d . . . . .
H9A H 0.1695 0.7337 0.4475 0.075 Uiso 1 1 calc R U . . .
H9B H 0.2101 0.6905 0.5021 0.075 Uiso 1 1 calc R U . . .
H9C H 0.2157 0.6824 0.4250 0.075 Uiso 1 1 calc R U . . .
C12 C 0.4745(4) 0.76005(19) 0.5244(2) 0.0472(11) Uani 1 1 d . . . . .
C56 C 0.1920(4) 0.5369(2) 0.0386(2) 0.0500(12) Uani 1 1 d . . . . .
H56 H 0.1766 0.5015 0.0372 0.060 Uiso 1 1 calc R U . . .
C16 C 0.5862(4) 0.7263(2) 0.2830(3) 0.0528(12) Uani 1 1 d . . . . .
H16 H 0.6293 0.7085 0.2608 0.063 Uiso 1 1 calc R U . . .
C22 C 0.5939(4) 0.6213(2) 0.4756(3) 0.0537(12) Uani 1 1 d . . . . .
H22 H 0.6394 0.6382 0.5103 0.064 Uiso 1 1 calc R U . . .
C35 C 0.3497(4) 0.3882(2) 0.3388(3) 0.0547(12) Uani 1 1 d . . . . .
H35 H 0.3086 0.3686 0.3607 0.066 Uiso 1 1 calc R U . . .
C34 C 0.4196(4) 0.36392(19) 0.3094(3) 0.0520(12) Uani 1 1 d . . . . .
H34 H 0.4252 0.3278 0.3107 0.062 Uiso 1 1 calc R U . . .
C17 C 0.6131(4) 0.75503(19) 0.3420(3) 0.0524(12) Uani 1 1 d . . . . .
C45 C 0.1022(4) 0.3915(2) 0.4404(3) 0.0547(13) Uani 1 1 d . . . . .
H45 H 0.1153 0.3742 0.4824 0.066 Uiso 1 1 calc R U . . .
C33 C 0.4817(4) 0.39332(19) 0.2779(2) 0.0477(11) Uani 1 1 d . . . . .
H33 H 0.5296 0.3769 0.2584 0.057 Uiso 1 1 calc R U . . .
C52 C -0.1932(4) 0.6102(3) 0.3592(3) 0.0665(17) Uani 1 1 d . . . . .
H52 H -0.2561 0.6247 0.3579 0.080 Uiso 1 1 calc R U . . .
C30 C 0.4507(2) 0.56036(14) 0.23136(13) 0.0421(10) Uani 1 1 d G U . . .
C2 C 0.1528(4) 0.7896(2) 0.3266(3) 0.0548(12) Uani 1 1 d . . . . .
C51 C -0.1119(4) 0.6418(3) 0.3603(3) 0.0638(15) Uani 1 1 d . . . . .
H51 H -0.1192 0.6778 0.3603 0.077 Uiso 1 1 calc R U . . .
C1 C 0.2315(3) 0.70946(17) 0.2913(2) 0.0394(9) Uani 1 1 d . . . . .
C3 C 0.2392(4) 0.7900(2) 0.2178(3) 0.0546(12) Uani 1 1 d . . . . .
C8 C 0.5771(4) 0.9265(2) 0.4374(3) 0.0543(12) Uani 1 1 d . . . . .
H8A H 0.5941 0.9070 0.4794 0.081 Uiso 1 1 calc R U . . .
H8B H 0.5738 0.9629 0.4478 0.081 Uiso 1 1 calc R U . . .
H8C H 0.6275 0.9211 0.4111 0.081 Uiso 1 1 calc R U . . .
C71 C 0.1908(4) 0.3874(2) 0.1596(3) 0.0529(12) Uani 1 1 d . . . . .
H71 H 0.2480 0.3672 0.1746 0.063 Uiso 1 1 calc R U . . .
C4 C 0.2232(4) 0.9143(2) 0.2853(3) 0.0552(12) Uani 1 1 d . . . . .
H4A H 0.2048 0.8866 0.2525 0.083 Uiso 1 1 calc R U . . .
H4B H 0.2248 0.9466 0.2614 0.083 Uiso 1 1 calc R U . . .
H4C H 0.1748 0.9165 0.3137 0.083 Uiso 1 1 calc R U . . .
C57 C 0.2316(4) 0.5593(3) -0.0135(3) 0.0595(14) Uani 1 1 d . . . . .
H57 H 0.2433 0.5386 -0.0493 0.071 Uiso 1 1 calc R U . . .
C69 C 0.0170(4) 0.3940(2) 0.1050(3) 0.0559(13) Uani 1 1 d . . . . .
H69 H -0.0431 0.3784 0.0832 0.067 Uiso 1 1 calc R U . . .
C53 C -0.1817(4) 0.5571(3) 0.3601(3) 0.0639(16) Uani 1 1 d . . . . .
H53 H -0.2369 0.5359 0.3604 0.077 Uiso 1 1 calc R U . . .
C47 C 0.0484(4) 0.3889(2) 0.3178(3) 0.0589(14) Uani 1 1 d . . . . .
H47 H 0.0246 0.3701 0.2776 0.071 Uiso 1 1 calc R U . . .
C13 C 0.5749(4) 0.7699(2) 0.5708(3) 0.0592(14) Uani 1 1 d . . . . .
H13A H 0.6268 0.7571 0.5494 0.089 Uiso 1 1 calc R U . . .
H13B H 0.5786 0.7523 0.6138 0.089 Uiso 1 1 calc R U . . .
H13C H 0.5837 0.8066 0.5788 0.089 Uiso 1 1 calc R U . . .
C70 C 0.1008(4) 0.3636(2) 0.1290(3) 0.0561(13) Uani 1 1 d . . . . .
H70 H 0.0970 0.3276 0.1247 0.067 Uiso 1 1 calc R U . . .
C58 C 0.2536(4) 0.6114(2) -0.0129(3) 0.0612(15) Uani 1 1 d . . . . .
H58 H 0.2791 0.6260 -0.0483 0.073 Uiso 1 1 calc R U . . .
C26 C 0.4080(2) 0.55059(15) 0.16255(15) 0.0553(13) Uani 1 1 d G U . . .
H26 H 0.3454 0.5347 0.1504 0.066 Uiso 1 1 calc R U . . .
C29 C 0.4587(3) 0.56460(16) 0.11187(12) 0.0631(15) Uani 1 1 d G U . . .
H29 H 0.4301 0.5581 0.0658 0.076 Uiso 1 1 calc R U . . .
C60 C 0.1986(4) 0.6206(2) 0.0929(3) 0.0548(12) Uani 1 1 d . . . . .
H60 H 0.1875 0.6416 0.1286 0.066 Uiso 1 1 calc R U . . .
B1 B 0.5107(4) 0.8091(2) 0.4162(3) 0.0424(11) Uani 1 1 d . . . . .
H1 H 0.5755 0.8190 0.4455 0.051 Uiso 1 1 calc R U . . .
C18 C 0.7141(4) 0.7629(2) 0.3880(4) 0.0680(16) Uani 1 1 d . . . . .
H18A H 0.7213 0.7986 0.4025 0.102 Uiso 1 1 calc R U . . .
H18B H 0.7652 0.7543 0.3635 0.102 Uiso 1 1 calc R U . . .
H18C H 0.7207 0.7408 0.4277 0.102 Uiso 1 1 calc R U . . .
C46 C 0.0651(5) 0.3643(2) 0.3802(3) 0.0643(15) Uani 1 1 d . . . . .
H46 H 0.0515 0.3289 0.3822 0.077 Uiso 1 1 calc R U . . .
C59 C 0.2377(5) 0.6419(2) 0.0403(3) 0.0657(15) Uani 1 1 d . . . . .
H59 H 0.2533 0.6772 0.0411 0.079 Uiso 1 1 calc R U . . .
C14 C 0.4140(4) 0.7029(2) 0.2031(3) 0.0597(13) Uani 1 1 d . . . . .
H14A H 0.3684 0.6804 0.2198 0.090 Uiso 1 1 calc R U . . .
H14B H 0.4529 0.6828 0.1776 0.090 Uiso 1 1 calc R U . . .
H14C H 0.3767 0.7290 0.1736 0.090 Uiso 1 1 calc R U . . .
C28 C 0.5523(3) 0.58839(18) 0.13001(18) 0.086(2) Uani 1 1 d G U . . .
H28 H 0.5863 0.5978 0.0961 0.103 Uiso 1 1 calc R U . . .
C27 C 0.5951(3) 0.5982(2) 0.1988(2) 0.104(3) Uani 1 1 d G U . . .
H27 H 0.6577 0.6141 0.2110 0.125 Uiso 1 1 calc R U . . .
C61 C -0.0067(4) 0.5637(2) 0.1365(2) 0.0470(11) Uani 1 1 d . . . . .
C62 C -0.0487(4) 0.5791(2) 0.0692(3) 0.0540(12) Uani 1 1 d . . . . .
H62 H -0.0094 0.5790 0.0364 0.065 Uiso 1 1 calc R U . . .
C66B C -0.0673(6) 0.5561(4) 0.1820(4) 0.058(2) Uani 0.789(13) 1 d . U P A 1
H66B H -0.0403 0.5423 0.2253 0.069 Uiso 0.789(13) 1 calc R U P A 1
C63 C -0.1478(5) 0.5945(3) 0.0506(3) 0.0717(17) Uani 1 1 d . . . . .
H63 H -0.1736 0.6092 0.0077 0.086 Uiso 1 1 calc R U . A 1
C65B C -0.1680(6) 0.5685(5) 0.1644(4) 0.076(3) Uani 0.789(13) 1 d . U P A 1
H65B H -0.2081 0.5644 0.1964 0.092 Uiso 0.789(13) 1 calc R U P A 1
C64B C -0.2095(9) 0.5872(6) 0.0988(6) 0.086(3) Uani 0.789(13) 1 d . U P A 1
H64B H -0.2777 0.5950 0.0865 0.103 Uiso 0.789(13) 1 calc R U P A 1
C66A C -0.0573(18) 0.5911(15) 0.1849(11) 0.050(6) Uani 0.211(13) 1 d . U P A 2
H66A H -0.0259 0.5921 0.2313 0.060 Uiso 0.211(13) 1 calc R U P A 2
C65A C -0.151(2) 0.6157(17) 0.1632(14) 0.073(8) Uani 0.211(13) 1 d . U P A 2
H65A H -0.1849 0.6292 0.1952 0.088 Uiso 0.211(13) 1 calc R U P A 2
C64A C -0.192(2) 0.6192(18) 0.0936(18) 0.066(8) Uani 0.211(13) 1 d . U P A 2
H64A H -0.2501 0.6386 0.0774 0.080 Uiso 0.211(13) 1 calc R U P A 2

loop_
_atom_site_aniso_label
_atom_site_aniso_U_11
_atom_site_aniso_U_22
_atom_site_aniso_U_33
_atom_site_aniso_U_23
_atom_site_aniso_U_13
_atom_site_aniso_U_12
W1 0.04566(12) 0.03365(12) 0.03530(11) 0.00475(8) 0.00845(8) 0.00289(8)
Se1 0.0483(3) 0.0391(3) 0.0608(3) 0.0002(2) 0.0017(2) 0.0004(2)
Cu1 0.0365(3) 0.0361(3) 0.0296(3) -0.0002(2) 0.0036(2) -0.0005(2)
P1 0.0373(5) 0.0340(5) 0.0280(5) -0.0004(4) 0.0077(4) 0.0031(4)
P2 0.0345(5) 0.0333(5) 0.0281(5) 0.0013(4) 0.0076(4) -0.0011(4)
P3 0.0465(6) 0.0426(6) 0.0260(5) 0.0009(4) 0.0041(4) -0.0090(5)
N3 0.045(2) 0.0364(19) 0.0319(17) 0.0044(15) 0.0065(15) 0.0012(15)
N2 0.045(2) 0.038(2) 0.0381(19) 0.0041(16) 0.0094(15) -0.0041(16)
N1 0.048(2) 0.0324(19) 0.0403(19) 0.0054(15) 0.0080(16) 0.0015(15)
N5 0.048(2) 0.037(2) 0.045(2) 0.0059(16) 0.0154(17) -0.0009(16)
N4 0.047(2) 0.037(2) 0.041(2) 0.0054(16) 0.0081(16) -0.0006(16)
N6 0.044(2) 0.043(2) 0.047(2) 0.0078(17) 0.0131(17) 0.0018(17)
C49 0.040(2) 0.049(3) 0.031(2) 0.0054(18) 0.0083(17) 0.0068(19)
C37 0.036(2) 0.029(2) 0.0305(19) 0.0018(15) 0.0077(16) -0.0005(16)
C31 0.040(2) 0.034(2) 0.0307(19) -0.0021(16) 0.0052(16) 0.0041(17)
C19 0.039(2) 0.032(2) 0.035(2) 0.0004(17) 0.0132(17) 0.0017(17)
O1 0.050(2) 0.080(3) 0.103(3) -0.003(3) 0.022(2) 0.020(2)
C20 0.043(2) 0.037(2) 0.041(2) 0.0059(18) 0.0110(18) 0.0006(18)
C43 0.0322(19) 0.037(2) 0.039(2) -0.0006(17) 0.0130(16) -0.0026(16)
C44 0.042(2) 0.039(2) 0.041(2) 0.0034(19) 0.0132(18) 0.0030(18)
C38 0.038(2) 0.054(3) 0.039(2) -0.007(2) 0.0111(18) -0.011(2)
C54 0.038(2) 0.063(3) 0.044(2) 0.000(2) 0.0089(19) 0.000(2)
C32 0.052(3) 0.044(3) 0.039(2) -0.0036(19) 0.017(2) 0.001(2)
C67 0.049(2) 0.045(3) 0.0274(19) -0.0001(18) 0.0062(17) -0.011(2)
C24 0.049(3) 0.039(2) 0.047(3) 0.001(2) 0.005(2) 0.011(2)
C72 0.052(3) 0.053(3) 0.038(2) -0.008(2) 0.006(2) -0.011(2)
C48 0.058(3) 0.053(3) 0.038(2) -0.003(2) 0.014(2) -0.011(2)
C6 0.057(3) 0.032(2) 0.049(3) 0.0070(19) 0.019(2) 0.000(2)
C42 0.041(2) 0.039(2) 0.037(2) 0.0025(18) 0.0114(17) 0.0032(18)
C41 0.036(2) 0.042(2) 0.044(2) 0.0016(19) 0.0027(18) 0.0001(18)
C25 0.074(4) 0.094(5) 0.064(4) -0.024(3) 0.038(3) -0.034(4)
O2 0.120(4) 0.079(3) 0.045(2) 0.020(2) -0.003(2) 0.002(3)
C5 0.056(3) 0.033(2) 0.042(2) 0.0065(19) 0.017(2) 0.005(2)
C10 0.053(3) 0.027(2) 0.037(2) 0.0015(17) 0.0120(19) 0.0017(18)
C55 0.048(2) 0.053(3) 0.028(2) 0.0060(19) 0.0046(18) -0.010(2)
C40 0.056(3) 0.039(2) 0.031(2) -0.0002(18) 0.0010(19) -0.006(2)
C11 0.068(3) 0.037(2) 0.037(2) 0.0023(19) 0.015(2) -0.002(2)
C36 0.052(3) 0.047(3) 0.042(2) 0.004(2) 0.018(2) 0.008(2)
C39 0.058(3) 0.053(3) 0.037(2) -0.007(2) 0.018(2) -0.009(2)
C50 0.050(3) 0.053(3) 0.054(3) 0.001(2) 0.018(2) 0.005(2)
C23 0.055(3) 0.055(3) 0.051(3) 0.001(2) -0.007(2) 0.012(2)
C7 0.057(3) 0.036(2) 0.041(2) 0.0047(19) 0.020(2) -0.004(2)
C68 0.053(3) 0.046(3) 0.042(2) 0.006(2) -0.001(2) -0.009(2)
C15 0.061(3) 0.043(3) 0.045(3) 0.004(2) 0.026(2) 0.004(2)
C21 0.057(3) 0.037(2) 0.047(3) 0.000(2) 0.014(2) -0.002(2)
C9 0.061(3) 0.043(3) 0.049(3) 0.003(2) 0.017(2) -0.007(2)
C12 0.061(3) 0.038(2) 0.039(2) 0.0009(19) 0.004(2) 0.004(2)
C56 0.052(3) 0.063(3) 0.033(2) 0.001(2) 0.0060(19) -0.015(2)
C16 0.065(3) 0.043(3) 0.058(3) 0.004(2) 0.029(3) 0.005(2)
C22 0.054(3) 0.057(3) 0.046(3) -0.008(2) 0.000(2) -0.011(2)
C35 0.066(3) 0.048(3) 0.052(3) 0.009(2) 0.019(2) 0.000(2)
C34 0.075(3) 0.033(2) 0.045(3) 0.000(2) 0.007(2) 0.006(2)
C17 0.053(3) 0.036(2) 0.072(3) 0.014(2) 0.024(2) 0.005(2)
C45 0.070(3) 0.043(3) 0.057(3) 0.013(2) 0.028(3) -0.002(2)
C33 0.058(3) 0.042(3) 0.044(2) -0.003(2) 0.013(2) 0.017(2)
C52 0.046(3) 0.101(5) 0.052(3) 0.006(3) 0.010(2) 0.030(3)
C30 0.050(2) 0.041(2) 0.037(2) 0.0029(19) 0.0141(19) 0.001(2)
C2 0.064(3) 0.045(3) 0.052(3) 0.002(2) 0.006(2) 0.005(2)
C51 0.065(3) 0.065(4) 0.065(3) 0.004(3) 0.023(3) 0.024(3)
C1 0.051(2) 0.032(2) 0.037(2) 0.0000(17) 0.0119(18) 0.0045(18)
C3 0.070(3) 0.047(3) 0.044(3) 0.011(2) 0.005(2) 0.000(2)
C8 0.061(3) 0.047(3) 0.055(3) 0.003(2) 0.011(2) -0.008(2)
C71 0.057(3) 0.054(3) 0.044(3) -0.005(2) 0.004(2) -0.002(2)
C4 0.063(3) 0.043(3) 0.059(3) 0.015(2) 0.011(2) 0.010(2)
C57 0.062(3) 0.082(4) 0.035(2) -0.006(3) 0.012(2) -0.013(3)
C69 0.062(3) 0.047(3) 0.054(3) -0.001(2) 0.002(2) -0.023(2)
C53 0.035(2) 0.106(5) 0.051(3) 0.010(3) 0.010(2) 0.004(3)
C47 0.070(3) 0.049(3) 0.060(3) -0.019(3) 0.020(3) -0.021(3)
C13 0.070(3) 0.055(3) 0.046(3) 0.008(2) -0.004(2) -0.002(3)
C70 0.064(3) 0.043(3) 0.059(3) 0.002(2) 0.010(3) -0.008(2)
C58 0.066(3) 0.078(4) 0.041(3) 0.015(3) 0.013(2) -0.020(3)
C26 0.053(3) 0.072(4) 0.041(3) 0.002(2) 0.011(2) 0.006(3)
C29 0.083(4) 0.072(4) 0.041(3) 0.008(3) 0.029(3) 0.019(3)
C60 0.072(3) 0.050(3) 0.045(3) 0.004(2) 0.019(2) -0.008(3)
B1 0.044(3) 0.035(3) 0.047(3) 0.004(2) 0.008(2) 0.000(2)
C18 0.056(3) 0.052(3) 0.098(5) 0.000(3) 0.021(3) 0.002(3)
C46 0.087(4) 0.035(3) 0.080(4) -0.003(3) 0.038(3) -0.011(3)
C59 0.080(4) 0.061(4) 0.057(3) 0.015(3) 0.018(3) -0.019(3)
C14 0.070(3) 0.065(3) 0.049(3) -0.003(3) 0.025(3) 0.004(3)
C28 0.127(6) 0.072(4) 0.075(4) -0.008(3) 0.059(4) -0.025(4)
C27 0.107(5) 0.130(7) 0.096(5) -0.048(5) 0.069(5) -0.058(5)
C61 0.050(3) 0.053(3) 0.034(2) -0.003(2) 0.0022(19) -0.003(2)
C62 0.058(3) 0.061(3) 0.040(2) 0.004(2) 0.006(2) 0.004(2)
C66B 0.055(4) 0.074(6) 0.040(4) 0.001(4) 0.001(3) 0.000(4)
C63 0.069(4) 0.086(5) 0.052(3) 0.006(3) -0.004(3) 0.009(3)
C65B 0.064(5) 0.111(8) 0.055(4) 0.003(5) 0.014(3) 0.005(5)
C64B 0.063(5) 0.124(10) 0.063(5) 0.009(7) 0.001(4) 0.006(6)
C66A 0.044(11) 0.087(17) 0.019(9) 0.007(11) 0.007(8) -0.001(12)
C65A 0.052(12) 0.129(19) 0.041(11) 0.000(13) 0.014(9) 0.026(13)
C64A 0.037(12) 0.11(2) 0.055(14) -0.011(17) 0.016(10) 0.006(15)

loop_
_atom_type_symbol
_atom_type_description
_atom_type_scat_dispersion_real
_atom_type_scat_dispersion_imag
_atom_type_scat_source
C C 0.0181 0.0091 'International Tables Vol C Tables 4.2.6.8 and 6.1.1.4'
H H 0.0000 0.0000 'International Tables Vol C Tables 4.2.6.8 and 6.1.1.4'
B B 0.0090 0.0039 'International Tables Vol C Tables 4.2.6.8 and 6.1.1.4'
Cu Cu -1.9646 0.5888 'International Tables Vol C Tables 4.2.6.8 and 6.1.1.4'
N N 0.0311 0.0180 'International Tables Vol C Tables 4.2.6.8 and 6.1.1.4'
O O 0.0492 0.0322 'International Tables Vol C Tables 4.2.6.8 and 6.1.1.4'
P P 0.2955 0.4335 'International Tables Vol C Tables 4.2.6.8 and 6.1.1.4'
Se Se -0.7943 1.1372 'International Tables Vol C Tables 4.2.6.8 and 6.1.1.4'
W W -5.4734 5.5774 'International Tables Vol C Tables 4.2.6.8 and 6.1.1.4'

loop_
_geom_angle_atom_site_label_1
_geom_angle_atom_site_label_2
_geom_angle_atom_site_label_3
_geom_angle
C1 W1 C2 81.3(2)
C1 W1 C3 83.3(2)
C2 W1 C3 85.5(2)
C1 W1 N3 100.64(16)
C2 W1 N3 96.28(18)
C3 W1 N3 175.88(19)
C1 W1 N5 100.61(17)
C2 W1 N5 177.92(19)
C3 W1 N5 95.4(2)
N3 W1 N5 82.68(14)
C1 W1 N1 177.80(17)
C2 W1 N1 97.12(19)
C3 W1 N1 95.05(18)
N3 W1 N1 81.05(13)
N5 W1 N1 80.96(14)
C1 Se1 Cu1 121.58(14)
P1 Cu1 P3 111.13(4)
P1 Cu1 P2 116.47(4)
P3 Cu1 P2 115.88(4)
P1 Cu1 Se1 120.79(4)
P3 Cu1 Se1 90.92(4)
P2 Cu1 Se1 98.89(4)
C19 P1 C31 105.16(19)
C19 P1 C30 98.41(17)
C31 P1 C30 101.25(18)
C19 P1 Cu1 116.85(13)
C31 P1 Cu1 113.10(14)
C30 P1 Cu1 119.69(12)
C43 P2 C37 103.39(19)
C43 P2 C49 101.8(2)
C37 P2 C49 99.84(19)
C43 P2 Cu1 114.66(13)
C37 P2 Cu1 116.32(13)
C49 P2 Cu1 118.42(14)
C61 P3 C67 102.2(2)
C61 P3 C55 100.7(2)
C67 P3 C55 103.8(2)
C61 P3 Cu1 116.08(16)
C67 P3 Cu1 114.80(14)
C55 P3 Cu1 117.11(15)
C10 N3 N4 107.4(3)
C10 N3 W1 131.4(3)
N4 N3 W1 121.0(3)
C7 N2 N1 109.5(4)
C7 N2 B1 129.7(4)
N1 N2 B1 120.8(4)
C5 N1 N2 106.7(4)
C5 N1 W1 134.2(3)
N2 N1 W1 119.1(3)
C15 N5 N6 107.4(4)
C15 N5 W1 130.9(3)
N6 N5 W1 121.4(3)
C12 N4 N3 109.3(4)
C12 N4 B1 130.4(4)
N3 N4 B1 120.2(4)
C17 N6 N5 109.1(4)
C17 N6 B1 131.0(4)
N5 N6 B1 119.9(4)
C50 C49 C54 118.8(4)
C50 C49 P2 118.3(4)
C54 C49 P2 122.9(4)
C42 C37 C38 118.2(4)
C42 C37 P2 119.0(3)
C38 C37 P2 122.8(3)
C36 C31 C32 117.5(4)
C36 C31 P1 118.7(3)
C32 C31 P1 123.6(4)
C20 C19 C24 119.3(4)
C20 C19 P1 117.5(3)
C24 C19 P1 122.9(3)
C21 C20 C19 120.0(4)
C21 C20 H20 120.0
C19 C20 H20 120.0
C44 C43 C48 118.1(4)
C44 C43 P2 124.0(3)
C48 C43 P2 117.9(3)
C45 C44 C43 120.6(5)
C45 C44 H44 119.7
C43 C44 H44 119.7
C37 C38 C39 120.5(4)
C37 C38 H38 119.7
C39 C38 H38 119.7
C49 C54 C53 119.2(5)
C49 C54 H54 120.4
C53 C54 H54 120.4
C33 C32 C31 121.1(5)
C33 C32 H32 119.5
C31 C32 H32 119.5
C72 C67 C68 118.3(5)
C72 C67 P3 118.0(3)
C68 C67 P3 123.6(4)
C23 C24 C19 120.0(4)
C23 C24 H24 120.0
C19 C24 H24 120.0
C71 C72 C67 120.9(5)
C71 C72 H72 119.6
C67 C72 H72 119.6
C47 C48 C43 121.0(5)
C47 C48 H48 119.5
C43 C48 H48 119.5
C5 C6 C7 106.3(4)
C5 C6 H6 126.8
C7 C6 H6 126.8
C37 C42 C41 121.0(4)
C37 C42 H42 119.5
C41 C42 H42 119.5
C40 C41 C42 120.3(4)
C40 C41 H41 119.9
C42 C41 H41 119.9
C30 C25 C27 120.0
C30 C25 H25 120.0
C27 C25 H25 120.0
N1 C5 C6 109.9(4)
N1 C5 C4 121.5(4)
C6 C5 C4 128.6(4)
N3 C10 C11 109.3(4)
N3 C10 C9 122.7(4)
C11 C10 C9 128.0(4)
C56 C55 C60 119.3(4)
C56 C55 P3 122.7(4)
C60 C55 P3 118.0(4)
C39 C40 C41 119.8(4)
C39 C40 H40 120.1
C41 C40 H40 120.1
C12 C11 C10 106.7(4)
C12 C11 H11 126.7
C10 C11 H11 126.7
C35 C36 C31 121.3(4)
C35 C36 H36 119.3
C31 C36 H36 119.3
C40 C39 C38 120.2(4)
C40 C39 H39 119.9
C38 C39 H39 119.9
C49 C50 C51 121.2(5)
C49 C50 H50 119.4
C51 C50 H50 119.4
C24 C23 C22 120.4(5)
C24 C23 H23 119.8
C22 C23 H23 119.8
N2 C7 C6 107.6(4)
N2 C7 C8 123.2(4)
C6 C7 C8 129.2(4)
C69 C68 C67 120.5(5)
C69 C68 H68 119.8
C67 C68 H68 119.8
N5 C15 C16 109.4(5)
N5 C15 C14 121.2(5)
C16 C15 C14 129.3(5)
C20 C21 C22 120.5(5)
C20 C21 H21 119.7
C22 C21 H21 119.7
C10 C9 H9A 109.5
C10 C9 H9B 109.5
H9A C9 H9B 109.5
C10 C9 H9C 109.5
H9A C9 H9C 109.5
H9B C9 H9C 109.5
N4 C12 C11 107.4(4)
N4 C12 C13 123.0(5)
C11 C12 C13 129.6(5)
C55 C56 C57 119.5(5)
C55 C56 H56 120.2
C57 C56 H56 120.2
C17 C16 C15 106.8(5)
C17 C16 H16 126.6
C15 C16 H16 126.6
C21 C22 C23 119.7(5)
C21 C22 H22 120.1
C23 C22 H22 120.1
C34 C35 C36 120.0(5)
C34 C35 H35 120.0
C36 C35 H35 120.0
C35 C34 C33 119.7(5)
C35 C34 H34 120.1
C33 C34 H34 120.1
N6 C17 C16 107.3(5)
N6 C17 C18 122.9(5)
C16 C17 C18 129.6(5)
C46 C45 C44 119.8(5)
C46 C45 H45 120.1
C44 C45 H45 120.1
C32 C33 C34 120.3(4)
C32 C33 H33 119.8
C34 C33 H33 119.8
C51 C52 C53 119.8(5)
C51 C52 H52 120.1
C53 C52 H52 120.1
C25 C30 C26 120.0
C25 C30 P1 122.20(18)
C26 C30 P1 117.78(18)
O1 C2 W1 173.5(5)
C52 C51 C50 119.7(6)
C52 C51 H51 120.2
C50 C51 H51 120.2
Se1 C1 W1 167.0(3)
O2 C3 W1 175.6(5)
C7 C8 H8A 109.5
C7 C8 H8B 109.5
H8A C8 H8B 109.5
C7 C8 H8C 109.5
H8A C8 H8C 109.5
H8B C8 H8C 109.5
C72 C71 C70 120.4(5)
C72 C71 H71 119.8
C70 C71 H71 119.8
C5 C4 H4A 109.5
C5 C4 H4B 109.5
H4A C4 H4B 109.5
C5 C4 H4C 109.5
H4A C4 H4C 109.5
H4B C4 H4C 109.5
C58 C57 C56 121.1(5)
C58 C57 H57 119.4
C56 C57 H57 119.4
C70 C69 C68 120.5(5)
C70 C69 H69 119.7
C68 C69 H69 119.7
C52 C53 C54 121.3(6)
C52 C53 H53 119.4
C54 C53 H53 119.4
C46 C47 C48 119.7(5)
C46 C47 H47 120.2
C48 C47 H47 120.2
C12 C13 H13A 109.5
C12 C13 H13B 109.5
H13A C13 H13B 109.5
C12 C13 H13C 109.5
H13A C13 H13C 109.5
H13B C13 H13C 109.5
C69 C70 C71 119.4(5)
C69 C70 H70 120.3
C71 C70 H70 120.3
C57 C58 C59 119.6(5)
C57 C58 H58 120.2
C59 C58 H58 120.2
C29 C26 C30 120.0
C29 C26 H26 120.0
C30 C26 H26 120.0
C26 C29 C28 120.0
C26 C29 H29 120.0
C28 C29 H29 120.0
C59 C60 C55 120.0(5)
C59 C60 H60 120.0
C55 C60 H60 120.0
N4 B1 N2 109.9(4)
N4 B1 N6 108.1(4)
N2 B1 N6 109.2(4)
N4 B1 H1 109.9
N2 B1 H1 109.9
N6 B1 H1 109.9
C17 C18 H18A 109.5
C17 C18 H18B 109.5
H18A C18 H18B 109.5
C17 C18 H18C 109.5
H18A C18 H18C 109.5
H18B C18 H18C 109.5
C47 C46 C45 120.8(5)
C47 C46 H46 119.6
C45 C46 H46 119.6
C58 C59 C60 120.6(6)
C58 C59 H59 119.7
C60 C59 H59 119.7
C15 C14 H14A 109.5
C15 C14 H14B 109.5
H14A C14 H14B 109.5
C15 C14 H14C 109.5
H14A C14 H14C 109.5
H14B C14 H14C 109.5
C27 C28 C29 120.0
C27 C28 H28 120.0
C29 C28 H28 120.0
C28 C27 C25 120.0
C28 C27 H27 120.0
C25 C27 H27 120.0
C66B C61 C62 119.8(5)
C62 C61 C66A 109.8(11)
C66B C61 P3 117.0(4)
C62 C61 P3 122.3(4)
C66A C61 P3 121.4(9)
C63 C62 C61 120.8(5)
C63 C62 H62 119.6
C61 C62 H62 119.6
C61 C66B C65B 120.7(7)
C61 C66B H66B 119.6
C65B C66B H66B 119.6
C64A C63 C62 121.8(16)
C62 C63 C64B 118.1(7)
C62 C63 H63 120.9
C64B C63 H63 120.9
C66B C65B C64B 119.8(8)
C66B C65B H65B 120.1
C64B C65B H65B 120.1
C65B C64B C63 120.1(9)
C65B C64B H64B 120.0
C63 C64B H64B 120.0
C65A C66A C61 122.4(19)
C65A C66A H66A 118.8
C61 C66A H66A 118.8
C64A C65A C66A 119(3)
C64A C65A H65A 120.7
C66A C65A H65A 120.7
C63 C64A C65A 119(3)
C63 C64A H64A 120.7
C65A C64A H64A 120.7

loop_
_geom_bond_atom_site_label_1
_geom_bond_atom_site_label_2
_geom_bond_distance
W1 C1 1.850(5)
W1 C2 1.972(6)
W1 C3 1.981(5)
W1 N3 2.232(3)
W1 N5 2.232(4)
W1 N1 2.292(4)
Se1 C1 1.798(5)
Se1 Cu1 2.5019(8)
Cu1 P1 2.3397(12)
Cu1 P3 2.3679(12)
Cu1 P2 2.4136(11)
P1 C19 1.822(4)
P1 C31 1.828(4)
P1 C30 1.844(2)
P2 C43 1.822(4)
P2 C37 1.836(4)
P2 C49 1.837(4)
P3 C61 1.824(5)
P3 C67 1.826(5)
P3 C55 1.836(4)
N3 C10 1.337(6)
N3 N4 1.375(5)
N2 C7 1.349(6)
N2 N1 1.376(5)
N2 B1 1.540(6)
N1 C5 1.345(6)
N5 C15 1.326(6)
N5 N6 1.363(6)
N4 C12 1.362(6)
N4 B1 1.538(6)
N6 C17 1.351(6)
N6 B1 1.546(7)
C49 C50 1.387(7)
C49 C54 1.396(7)
C37 C42 1.385(6)
C37 C38 1.389(6)
C31 C36 1.393(6)
C31 C32 1.396(6)
C19 C20 1.387(6)
C19 C24 1.398(6)
O1 C2 1.163(7)
C20 C21 1.375(7)
C20 H20 0.9300
C43 C44 1.394(6)
C43 C48 1.403(6)
C44 C45 1.388(7)
C44 H44 0.9300
C38 C39 1.394(6)
C38 H38 0.9300
C54 C53 1.399(7)
C54 H54 0.9300
C32 C33 1.378(7)
C32 H32 0.9300
C67 C72 1.390(7)
C67 C68 1.400(6)
C24 C23 1.368(7)
C24 H24 0.9300
C72 C71 1.385(7)
C72 H72 0.9300
C48 C47 1.386(7)
C48 H48 0.9300
C6 C5 1.376(7)
C6 C7 1.388(7)
C6 H6 0.9300
C42 C41 1.386(6)
C42 H42 0.9300
C41 C40 1.372(7)
C41 H41 0.9300
C25 C30 1.3900
C25 C27 1.3900
C25 H25 0.9300
O2 C3 1.149(6)
C5 C4 1.506(7)
C10 C11 1.395(7)
C10 C9 1.489(7)
C55 C56 1.385(7)
C55 C60 1.397(7)
C40 C39 1.370(7)
C40 H40 0.9300
C11 C12 1.378(7)
C11 H11 0.9300
C36 C35 1.387(7)
C36 H36 0.9300
C39 H39 0.9300
C50 C51 1.395(7)
C50 H50 0.9300
C23 C22 1.385(8)
C23 H23 0.9300
C7 C8 1.494(7)
C68 C69 1.388(7)
C68 H68 0.9300
C15 C16 1.374(8)
C15 C14 1.507(7)
C21 C22 1.377(7)
C21 H21 0.9300
C9 H9A 0.9600
C9 H9B 0.9600
C9 H9C 0.9600
C12 C13 1.496(7)
C56 C57 1.394(7)
C56 H56 0.9300
C16 C17 1.367(8)
C16 H16 0.9300
C22 H22 0.9300
C35 C34 1.372(8)
C35 H35 0.9300
C34 C33 1.383(8)
C34 H34 0.9300
C17 C18 1.493(8)
C45 C46 1.383(8)
C45 H45 0.9300
C33 H33 0.9300
C52 C51 1.371(9)
C52 C53 1.374(9)
C52 H52 0.9300
C30 C26 1.3900
C51 H51 0.9300
C8 H8A 0.9600
C8 H8B 0.9600
C8 H8C 0.9600
C71 C70 1.387(7)
C71 H71 0.9300
C4 H4A 0.9600
C4 H4B 0.9600
C4 H4C 0.9600
C57 C58 1.371(8)
C57 H57 0.9300
C69 C70 1.381(8)
C69 H69 0.9300
C53 H53 0.9300
C47 C46 1.368(8)
C47 H47 0.9300
C13 H13A 0.9600
C13 H13B 0.9600
C13 H13C 0.9600
C70 H70 0.9300
C58 C59 1.372(9)
C58 H58 0.9300
C26 C29 1.3900
C26 H26 0.9300
C29 C28 1.3900
C29 H29 0.9300
C60 C59 1.389(7)
C60 H60 0.9300
B1 H1 0.9800
C18 H18A 0.9600
C18 H18B 0.9600
C18 H18C 0.9600
C46 H46 0.9300
C59 H59 0.9300
C14 H14A 0.9600
C14 H14B 0.9600
C14 H14C 0.9600
C28 C27 1.3900
C28 H28 0.9300
C27 H27 0.9300
C61 C66B 1.368(9)
C61 C62 1.395(7)
C61 C66A 1.48(3)
C62 C63 1.380(8)
C62 H62 0.9300
C66B C65B 1.379(11)
C66B H66B 0.9300
C63 C64A 1.31(3)
C63 C64B 1.421(13)
C63 H63 0.9300
C65B C64B 1.391(13)
C65B H65B 0.9300
C64B H64B 0.9300
C66A C65A 1.41(4)
C66A H66A 0.9300
C65A C64A 1.38(4)
C65A H65A 0.9300
C64A H64A 0.9300
